data_2001821
loop_
_publ_author_name
'Averbuch-Pouchot, M.-T.'

_publ_section_title
;
 Isopropylammonium dihydrogenmonophosphate and isopropylammonium
 monohydrogenphosphite
;
_journal_issue 4
_journal_name_full 'Acta Crystallographica Section C'
_journal_page_first 813
_journal_page_last 815
_journal_paper_doi 10.1107/S0108270192010898
_journal_volume 49
_journal_year 1993
_chemical_formula_moiety 'C3 H10 N 1+, H2 O4 P 1- '
_chemical_formula_structural '(CH3)2CHNH3 1+, H2PO4 1-'
_chemical_formula_sum 'C3 H12 N O4 P'
_chemical_formula_weight 157.11
_chemical_name_systematic
;
Isopropylammonium-dihydrogen-monophosphate
;
_space_group_IT_number 14
_symmetry_cell_setting monoclinic
_symmetry_space_group_name_Hall '-P 2ybc'
_symmetry_space_group_name_H-M 'P 1 21/c 1'
_cell_angle_alpha 90.00
_cell_angle_beta 109.43(3)
_cell_angle_gamma 90.00
_cell_formula_units_Z 4
_cell_length_a 5.769(2)
_cell_length_b 15.390(10)
_cell_length_c 8.504(3)
_cell_measurement_reflns_used 21
_cell_measurement_temperature 295
_cell_measurement_theta_max 12.0
_cell_measurement_theta_min 11.0
_cell_volume 712.0(6)
_computing_cell_refinement 'Nonius CAD4 software 1977'
_computing_data_collection 'Nonius CAD4 software 1977'
_computing_data_reduction SDP
_computing_molecular_graphics 'Struplo System'
_computing_publication_material SDP
_computing_structure_refinement SDP
_computing_structure_solution MULTAN
_diffrn_ambient_temperature 295
_diffrn_measurement_device 'Nonius CAD4 diffractometer'
_diffrn_measurement_method \q
_diffrn_radiation_monochromator graphite
_diffrn_radiation_source 'X-ray tube'
_diffrn_radiation_type 'Mo K\a'
_diffrn_radiation_wavelength 0.7107
_diffrn_reflns_av_R_equivalents 0.02
_diffrn_reflns_limit_h_max 7
_diffrn_reflns_limit_h_min 0
_diffrn_reflns_limit_k_max 21
_diffrn_reflns_limit_k_min 0
_diffrn_reflns_limit_l_max 11
_diffrn_reflns_limit_l_min -11
_diffrn_reflns_number 2252
_diffrn_reflns_reduction_process 'SDP system'
_diffrn_reflns_theta_max 30
_diffrn_reflns_theta_min 3
_diffrn_standards_decay_% 0
_diffrn_standards_interval_time 120
_diffrn_standards_number 2
_exptl_absorpt_coefficient_mu 0.344
_exptl_crystal_colour colourless
_exptl_crystal_density_diffrn 1.465
_exptl_crystal_description 'stout prism'
_exptl_crystal_F_000 336
_exptl_crystal_size_max 0.28
_exptl_crystal_size_mid 0.24
_exptl_crystal_size_min 0.21
_refine_diff_density_max .190
_refine_diff_density_min .177
_refine_ls_goodness_of_fit_obs .390
_refine_ls_hydrogen_treatment refall
_refine_ls_matrix_type full
_refine_ls_number_constraints 0
_refine_ls_number_parameters 131
_refine_ls_number_reflns 1487
_refine_ls_number_restraints 0
_refine_ls_R_factor_all .048
_refine_ls_R_factor_obs .025
_refine_ls_shift/esd_max .03
_refine_ls_structure_factor_coef F
_refine_ls_weighting_details 'w = 1'
_refine_ls_weighting_scheme calc
_refine_ls_wR_factor_obs .027
_reflns_number_observed 2252
_reflns_observed_criterion I>3.0\s(I)
_cod_data_source_file pa1023.cif
_cod_data_source_block averbuch-pouchot_structure_1_of_2
_cod_depositor_comments
;
The following automatic conversions were performed:

'_refine_ls_weighting_scheme' value 'calc w = 1' was changed to
'calc'. New tag '_refine_ls_weighting_details' was created. The value
of the new tag was set to 'w = 1'.

Automatic conversion script
Id: cif_fix_values 3143 2015-03-26 13:38:13Z robertas 
;
_cod_original_cell_volume 712.0(10)
_cod_original_sg_symbol_H-M 'P 21/c'
_cod_database_code 2001821

loop_
_symmetry_equiv_pos_as_xyz
+x,+y,+z
-x,1/2+y,1/2-z
-x,-y,-z
x,1/2-y,1/2+z

loop_
_atom_site_aniso_label
_atom_site_aniso_U_11
_atom_site_aniso_U_22
_atom_site_aniso_U_33
_atom_site_aniso_U_12
_atom_site_aniso_U_13
_atom_site_aniso_U_23
_atom_site_aniso_type_symbol
P .02110(10) .02090(10) .02720(10) .00030(10) .00607(9) .00060(10) P
O1 .0246(4) .0272(4) .0323(4) .0013(5) .0078(3) .0055(4) O
O2 .0224(4) .0241(5) .0494(5) -.0022(4) .0068(4) -.0041(4) O
O3 .0362(5) .0269(5) .0362(5) .0085(4) .0088(4) .0017(4) O
O4 .0419(5) .0430(6) .0305(4) .0163(5) .0128(4) .0052(4) O
C1 .0308(6) .0283(7) .0363(7) .0003(6) .0018(5) .0043(6) C
C2 .0531(9) .0372(8) .0406(8) -.0055(8) .0075(7) .0054(7) C
C3 .0400(8) .0490(10) .0810(10) .0062(8) .0247(7) -.0081(9) C
N .0315(5) .0258(5) .0353(5) .0014(5) .0114(4) .0028(5) N

loop_
_atom_site_label
_atom_site_fract_x
_atom_site_fract_y
_atom_site_fract_z
_atom_site_U_iso_or_equiv
_atom_site_thermal_displace_type
_atom_site_calc_flag
_atom_site_calc_attached_atom
_atom_site_refinement_flags
_atom_site_disorder_group
_atom_site_type_symbol
P .75530(6) .89967(2) .00831(4) 1.861(4) Uani d ? . ? P
O1 .3086(2) .02335(6) .10750(10) 2.25(2) Uani d ? . ? O
O2 .0412(2) .61327(6) .57410(10) 2.62(2) Uani d ? . ? O
O3 .3591(2) .31539(7) .56240(10) 2.68(2) Uani d ? . ? O
O4 .3072(2) .07969(7) .83000(10) 3.02(2) Uani d ? . ? O
C1 .1967(3) .67090(10) .0259(2) 2.69(3) Uani d ? . ? C
C2 .3465(3) .90030(10) .4862(2) 3.60(4) Uani d ? . ? C
C3 .0440(3) .85950(10) .6279(3) 4.41(4) Uani d ? . ? C
N .3663(2) .74068(8) .1197(2) 2.43(2) Uani d ? . ? N
H1 .119(4) .9340(10) .083(3) 5.9(6) Biso d ? . ? H
H2 .597(3) .9540(10) .156(2) 4.1(4) Biso d ? . ? H
H1N .466(3) .7620(10) .062(2) 3.6(4) ? ? ? . ? H
H2N .278(3) .7870(10) .136(2) 3.8(4) ? ? ? . ? H
H3N .458(3) .7810(10) .723(2) 4.2(4) ? ? ? . ? H
HC1 .097(3) .8020(10) .424(2) 3.6(4) ? ? ? . ? H
H1C2 .751(3) .0570(10) .576(2) 4.8(5) ? ? ? . ? H
H2C2 .551(3) .0730(10) .412(2) 4.5(5) ? ? ? . ? H
H3C2 .450(3) .6230(10) .924(2) 4.6(5) ? ? ? . ? H
H1C3 .070(4) .400(2) .937(3) 7.6(7) ? ? ? . ? H
H2C3 .046(4) .1870(10) .341(3) 5.9(6) ? ? ? . ? H
H3C3 .144(4) .8840(10) .730(2) 5.6(5) ? ? ? . ? H

loop_
_atom_type_symbol
_atom_type_scat_dispersion_real
_atom_type_scat_dispersion_imag
_atom_type_scat_source
P .055 .058 International_Tables_Vol_IV_Table_2.2B
O .003 .004 International_Tables_Vol_IV_Table_2.2B
N .001 .002 International_Tables_Vol_IV_Table_2.2B
C .000 .001 International_Tables_Vol_IV_Table_2.2B
H .000 .000 International_Tables_Vol_IV_Table_2.2B

loop_
_geom_angle_atom_site_label_1
_geom_angle_atom_site_label_2
_geom_angle_atom_site_label_3
_geom_angle_site_symmetry_1
_geom_angle_site_symmetry_2
_geom_angle_site_symmetry_3
_geom_angle
_geom_angle_publ_flag
O1 P O2 . . . 109.40(10) yes
O1 P O3 . . . 116.20(10) yes
O1 P O4 . . . 109.70(10) yes
O2 P O3 . . . 107.80(10) yes
O2 P O4 . . . 103.60(10) yes
O4 P O3 . . . 109.30(10) yes
P O2 H1 . . . 112(2) yes
P O4 H2 . . . 112(3) yes
N C1 C2 . . . 108.8(2) yes
N C1 C3 . . . 108.8(3) yes
C2 C1 C3 . . . 113.2(3) yes
O2 H1 O1 . . . 173(4) yes
O4 H2 O1 . . . 170(4) yes
N H1N O3 . . . 174(3) yes
N H2N O2 . . . 157(3) yes
N H3N O3 . . . 175(3) yes

loop_
_geom_bond_atom_site_label_1
_geom_bond_atom_site_label_2
_geom_bond_site_symmetry_1
_geom_bond_site_symmetry_2
_geom_bond_distance
_geom_bond_publ_flag
P O1 . . 1.506(2) yes
P O2 . . 1.568(2) yes
P O3 . . 1.488(2) yes
P O4 . . 1.566(2) yes
O1 O2 . . 2.510(2) yes
O1 O3 . . 2.543(2) yes
O1 O4 . . 2.512(2) yes
O2 O3 . . 2.470(2) yes
O2 O4 . . 2.462(3) yes
O3 O4 . . 2.492(3) yes
C1 N . . 1.492(3) yes
C1 C2 . . 1.503(4) yes
C1 C3 . . 1.501(4) yes
O2 H1 . . 0.85(4) yes
H1 O1 . . 1.73(4) yes
O2 O1 . . 2.567(2) yes
O4 H2 . . 0.73(3) yes
H2 O1 . . 1.91(3) yes
O4 O1 . . 2.631(2) yes
N H1N . . 0.93(3) yes
H1N O3 . . 1.87(3) yes
N O3 . . 2.804(3) yes
N H2N . . 0.92(3) yes
H2N O2 . . 2.00(3) yes
N O2 . . 2.870(3) yes
N H3N . . 0.92(3) yes
H3N O3 . . 1.86(3) yes
N O3 . . 2.778(3) yes

loop_
_geom_contact_atom_site_label_1
_geom_contact_atom_site_label_2
_geom_contact_distance
_geom_contact_site_symmetry_1
_geom_contact_site_symmetry_2
_geom_contact_publ_flag
? ? ? ? ? ?

loop_
_geom_torsion_atom_site_label_1
_geom_torsion_atom_site_label_2
_geom_torsion_atom_site_label_3
_geom_torsion_atom_site_label_4
_geom_torsion_site_symmetry_1
_geom_torsion_site_symmetry_2
_geom_torsion_site_symmetry_3
_geom_torsion_site_symmetry_4
_geom_torsion
_geom_torsion_publ_flag
? ? ? ? ? ? ? ? ? ?
